data_7064429
loop_
_publ_author_name
'Zhang, Zhihua'
'Qu, Hongmei'
'Li, Xia'
'Li, Yameng'
'Dai, Ruihan'
'Zhang, Xuesong'
'Pan, Wenjing'

_publ_section_title
;
 D--\p--A type AIE molecules exhibiting persistent room temperature
 phosphorescence and delayed fluorescence through structural regulation
;
_journal_issue 20
_journal_name_full 'New Journal of Chemistry'
_journal_page_first 8823
_journal_page_last 8834
_journal_paper_doi 10.1039/D6NJ00835F
_journal_volume 50
_journal_year 2026
_chemical_formula_moiety 'C37 H24 N2 O'
_chemical_formula_sum 'C37 H24 N2 O'
_chemical_formula_weight 512.58
_space_group_crystal_system monoclinic
_space_group_IT_number 14
_space_group_name_Hall '-P 2ybc'
_space_group_name_H-M_alt 'P 1 21/c 1'
_atom_sites_solution_hydrogens geom
_atom_sites_solution_primary dual
_audit_creation_date 2025-07-22
_audit_creation_method
;
Olex2 1.5
(compiled 2022.04.07 svn.rca3783a0 for OlexSys, GUI svn.r6498)
;
_audit_update_record
;
2025-12-04 deposited with the CCDC.	2026-04-24 downloaded from the CCDC.
;
_cell_angle_alpha 90
_cell_angle_beta 97.501(2)
_cell_angle_gamma 90
_cell_formula_units_Z 4
_cell_length_a 21.1022(7)
_cell_length_b 7.4454(3)
_cell_length_c 17.2701(6)
_cell_measurement_reflns_used 5852
_cell_measurement_temperature 193.00
_cell_measurement_theta_max 67.71
_cell_measurement_theta_min 4.23
_cell_volume 2690.16(17)
_computing_cell_refinement 'SAINT V8.41 (?, 2016)'
_computing_data_reduction 'SAINT V8.41 (?, 2016)'
_computing_molecular_graphics 'Olex2 1.5 (Dolomanov et al., 2009)'
_computing_publication_material 'Olex2 1.5 (Dolomanov et al., 2009)'
_computing_structure_refinement 'XL  (Sheldrick, 2008)'
_computing_structure_solution 'SHELXT 2018/2 (Sheldrick, 2018)'
_diffrn_ambient_temperature 193.00
_diffrn_measured_fraction_theta_full 0.992
_diffrn_measured_fraction_theta_max 0.989
_diffrn_measurement_device_type 'Bruker APEX-II CCD'
_diffrn_measurement_method '\f and \w scans'
_diffrn_radiation_type CuK\a
_diffrn_radiation_wavelength 1.54178
_diffrn_reflns_av_R_equivalents 0.0717
_diffrn_reflns_av_unetI/netI 0.0467
_diffrn_reflns_Laue_measured_fraction_full 0.992
_diffrn_reflns_Laue_measured_fraction_max 0.989
_diffrn_reflns_limit_h_max 25
_diffrn_reflns_limit_h_min -22
_diffrn_reflns_limit_k_max 6
_diffrn_reflns_limit_k_min -8
_diffrn_reflns_limit_l_max 20
_diffrn_reflns_limit_l_min -20
_diffrn_reflns_number 26081
_diffrn_reflns_point_group_measured_fraction_full 0.992
_diffrn_reflns_point_group_measured_fraction_max 0.989
_diffrn_reflns_theta_full 67.679
_diffrn_reflns_theta_max 68.423
_diffrn_reflns_theta_min 2.112
_diffrn_source_current 1.1
_diffrn_source_power 0.05500000000000001
_diffrn_source_voltage 50.0
_diffrn_standards_number 0
_exptl_absorpt_coefficient_mu 0.594
_exptl_absorpt_correction_T_max 0.7531
_exptl_absorpt_correction_T_min 0.6397
_exptl_absorpt_correction_type none
_exptl_absorpt_process_details
;
SADABS-2016/2 (Bruker,2016/2) was used for absorption correction.
wR2(int) was 0.1381 before and 0.0653 after correction.
The Ratio of minimum to maximum transmission is 0.8494.
The \l/2 correction factor is Not present.
;
_exptl_crystal_colour_lustre clear
_exptl_crystal_colour_modifier whiteish
_exptl_crystal_colour_primary white
_exptl_crystal_density_diffrn 1.266
_exptl_crystal_F_000 1072
_exptl_crystal_size_max 0.11
_exptl_crystal_size_mid 0.08
_exptl_crystal_size_min 0.08
_refine_diff_density_max 0.201
_refine_diff_density_min -0.223
_refine_diff_density_rms 0.044
_refine_ls_extinction_method none
_refine_ls_goodness_of_fit_ref 1.100
_refine_ls_hydrogen_treatment constr
_refine_ls_matrix_type full
_refine_ls_number_parameters 361
_refine_ls_number_reflns 4875
_refine_ls_number_restraints 0
_refine_ls_restrained_S_all 1.100
_refine_ls_R_factor_all 0.0625
_refine_ls_R_factor_gt 0.0465
_refine_ls_shift/su_max 0.001
_refine_ls_shift/su_mean 0.000
_refine_ls_structure_factor_coef Fsqd
_refine_ls_weighting_details 'w=1/[\s^2^(Fo^2^)+(0.0514P)^2^+0.3632P] where P=(Fo^2^+2Fc^2^)/3'
_refine_ls_weighting_scheme calc
_refine_ls_wR_factor_gt 0.1086
_refine_ls_wR_factor_ref 0.1154
_reflns_Friedel_coverage 0.000
_reflns_number_gt 3716
_reflns_number_total 4875
_reflns_threshold_expression 'I > 2\s(I)'
_cod_data_source_file d6nj00835f2.cif
_cod_data_source_block yu
_cod_database_code 7064429
_shelx_shelxl_version_number 2019/3
_shelx_space_group_comment
;
The symmetry employed for this shelxl refinement is uniquely defined
by the following loop, which should always be used as a source of
symmetry information in preference to the above space-group names.
They are only intended as comments.
;
_shelx_estimated_absorpt_t_max 0.954
_shelx_estimated_absorpt_t_min 0.938
_olex2_refinement_description
;
1. Fixed Uiso
 At 1.2 times of:
  All C(H) groups
2.a Aromatic/amide H refined with riding coordinates:
 C2(H2), C3(H3), C4(H4), C5(H5), C8(H8), C9(H9), C10(H10), C11(H11), C14(H14),
 C15(H15), C17(H17), C18(H18), C20(H20), C21(H21), C23(H23), C24(H24), C26(H26),
  C27(H27), C29(H29), C30(H30), C32(H32), C33(H33), C35(H35), C36(H36)
;
_olex2_submission_special_instructions 'No special instructions were received'

loop_
_space_group_symop_operation_xyz
'x, y, z'
'-x, y+1/2, -z+1/2'
'-x, -y, -z'
'x, -y-1/2, z-1/2'

loop_
_atom_site_label
_atom_site_type_symbol
_atom_site_fract_x
_atom_site_fract_y
_atom_site_fract_z
_atom_site_U_iso_or_equiv
_atom_site_adp_type
_atom_site_occupancy
_atom_site_site_symmetry_order
_atom_site_calc_flag
_atom_site_refinement_flags_posn
_atom_site_refinement_flags_adp
_atom_site_refinement_flags_occupancy
_atom_site_disorder_assembly
_atom_site_disorder_group
O1 O 0.65850(6) -0.32452(18) 0.36891(8) 0.0400(3) Uani 1 1 d . . . . .
N1 N 0.89605(7) 0.7035(2) 0.62556(8) 0.0282(3) Uani 1 1 d . . . . .
N2 N 0.32830(10) -0.1294(4) -0.17507(12) 0.0761(7) Uani 1 1 d . . . . .
C1 C 0.88062(8) 0.7958(2) 0.69046(9) 0.0278(4) Uani 1 1 d . . . . .
C2 C 0.82820(9) 0.7724(3) 0.73054(10) 0.0367(5) Uani 1 1 d . . . . .
H2 H 0.796800 0.683251 0.715394 0.044 Uiso 1 1 calc R U . . .
C3 C 0.82378(10) 0.8846(3) 0.79342(12) 0.0479(6) Uani 1 1 d . . . . .
H3 H 0.788665 0.871780 0.822261 0.057 Uiso 1 1 calc R U . . .
C4 C 0.86956(11) 1.0158(3) 0.81546(12) 0.0485(6) Uani 1 1 d . . . . .
H4 H 0.865145 1.090438 0.859057 0.058 Uiso 1 1 calc R U . . .
C5 C 0.92118(9) 1.0396(3) 0.77519(10) 0.0373(5) Uani 1 1 d . . . . .
H5 H 0.952126 1.129739 0.790582 0.045 Uiso 1 1 calc R U . . .
C6 C 0.92717(8) 0.9285(2) 0.71129(10) 0.0278(4) Uani 1 1 d . . . . .
C7 C 0.97318(8) 0.9152(2) 0.65644(10) 0.0277(4) Uani 1 1 d . . . . .
C8 C 1.03034(8) 1.0034(3) 0.64865(11) 0.0354(4) Uani 1 1 d . . . . .
H8 H 1.045273 1.098249 0.683095 0.042 Uiso 1 1 calc R U . . .
C9 C 1.06467(9) 0.9504(3) 0.59011(12) 0.0429(5) Uani 1 1 d . . . . .
H9 H 1.104003 1.008285 0.584850 0.051 Uiso 1 1 calc R U . . .
C10 C 1.04283(9) 0.8135(3) 0.53838(12) 0.0429(5) Uani 1 1 d . . . . .
H10 H 1.067402 0.780726 0.498261 0.051 Uiso 1 1 calc R U . . .
C11 C 0.98614(9) 0.7243(3) 0.54420(11) 0.0343(4) Uani 1 1 d . . . . .
H11 H 0.971052 0.631694 0.508680 0.041 Uiso 1 1 calc R U . . .
C12 C 0.95224(8) 0.7761(2) 0.60420(10) 0.0268(4) Uani 1 1 d . . . . .
C13 C 0.86160(8) 0.5536(2) 0.59035(9) 0.0262(4) Uani 1 1 d . . . . .
C14 C 0.82832(8) 0.5706(2) 0.51631(10) 0.0277(4) Uani 1 1 d . . . . .
H14 H 0.829128 0.680611 0.488592 0.033 Uiso 1 1 calc R U . . .
C15 C 0.79383(8) 0.4260(2) 0.48294(9) 0.0270(4) Uani 1 1 d . . . . .
H15 H 0.770461 0.438910 0.432381 0.032 Uiso 1 1 calc R U . . .
C16 C 0.79240(7) 0.2623(2) 0.52129(9) 0.0250(4) Uani 1 1 d . . . . .
C17 C 0.82591(8) 0.2491(3) 0.59628(10) 0.0311(4) Uani 1 1 d . . . . .
H17 H 0.825213 0.139383 0.624263 0.037 Uiso 1 1 calc R U . . .
C18 C 0.86004(9) 0.3931(3) 0.63033(10) 0.0326(4) Uani 1 1 d . . . . .
H18 H 0.882552 0.382000 0.681447 0.039 Uiso 1 1 calc R U . . .
C19 C 0.75714(7) 0.1083(2) 0.48206(9) 0.0243(4) Uani 1 1 d . . . . .
C20 C 0.74927(8) 0.0943(3) 0.40074(10) 0.0292(4) Uani 1 1 d . . . . .
H20 H 0.767818 0.182904 0.371129 0.035 Uiso 1 1 calc R U . . .
C21 C 0.71530(8) -0.0448(3) 0.36219(10) 0.0317(4) Uani 1 1 d . . . . .
H21 H 0.709964 -0.050818 0.306770 0.038 Uiso 1 1 calc R U . . .
C22 C 0.68918(8) -0.1751(3) 0.40523(10) 0.0296(4) Uani 1 1 d . . . . .
C23 C 0.69619(8) -0.1670(3) 0.48576(10) 0.0299(4) Uani 1 1 d . . . . .
H23 H 0.678172 -0.257703 0.514841 0.036 Uiso 1 1 calc R U . . .
C24 C 0.72977(8) -0.0254(2) 0.52389(10) 0.0279(4) Uani 1 1 d . . . . .
H24 H 0.734228 -0.019181 0.579275 0.034 Uiso 1 1 calc R U . . .
C25 C 0.61943(8) -0.2934(3) 0.29882(11) 0.0325(4) Uani 1 1 d . . . . .
C26 C 0.62652(9) -0.4025(3) 0.23606(11) 0.0355(4) Uani 1 1 d . . . . .
H26 H 0.658990 -0.491710 0.240123 0.043 Uiso 1 1 calc R U . . .
C27 C 0.58571(8) -0.3808(3) 0.16680(11) 0.0350(4) Uani 1 1 d . . . . .
H27 H 0.591040 -0.454472 0.123196 0.042 Uiso 1 1 calc R U . . .
C28 C 0.53709(8) -0.2529(2) 0.16017(10) 0.0297(4) Uani 1 1 d . . . . .
C29 C 0.53144(8) -0.1433(3) 0.22477(10) 0.0313(4) Uani 1 1 d . . . . .
H29 H 0.498915 -0.054418 0.221403 0.038 Uiso 1 1 calc R U . . .
C30 C 0.57258(8) -0.1628(3) 0.29341(10) 0.0339(4) Uani 1 1 d . . . . .
H30 H 0.568639 -0.086702 0.336672 0.041 Uiso 1 1 calc R U . . .
C31 C 0.49217(8) -0.2307(2) 0.08706(10) 0.0286(4) Uani 1 1 d . . . . .
C32 C 0.51234(9) -0.2488(3) 0.01345(10) 0.0345(4) Uani 1 1 d . . . . .
H32 H 0.555370 -0.281473 0.009775 0.041 Uiso 1 1 calc R U . . .
C33 C 0.47080(9) -0.2201(3) -0.05378(11) 0.0374(5) Uani 1 1 d . . . . .
H33 H 0.485504 -0.230247 -0.103294 0.045 Uiso 1 1 calc R U . . .
C34 C 0.40741(9) -0.1763(3) -0.04921(10) 0.0335(4) Uani 1 1 d . . . . .
C35 C 0.38615(8) -0.1599(3) 0.02311(11) 0.0339(4) Uani 1 1 d . . . . .
H35 H 0.342838 -0.129761 0.026411 0.041 Uiso 1 1 calc R U . . .
C36 C 0.42803(8) -0.1876(3) 0.09017(11) 0.0324(4) Uani 1 1 d . . . . .
H36 H 0.413055 -0.177267 0.139517 0.039 Uiso 1 1 calc R U . . .
C37 C 0.36322(10) -0.1480(3) -0.11943(13) 0.0470(5) Uani 1 1 d . . . . .

loop_
_atom_site_aniso_label
_atom_site_aniso_U_11
_atom_site_aniso_U_22
_atom_site_aniso_U_33
_atom_site_aniso_U_23
_atom_site_aniso_U_13
_atom_site_aniso_U_12
O1 0.0454(8) 0.0256(8) 0.0442(7) 0.0000(6) -0.0126(6) -0.0086(6)
N1 0.0303(8) 0.0251(9) 0.0293(7) -0.0063(6) 0.0042(6) -0.0035(6)
N2 0.0614(13) 0.111(2) 0.0518(12) 0.0182(13) -0.0092(11) -0.0119(14)
C1 0.0330(9) 0.0235(10) 0.0257(8) -0.0028(7) -0.0006(7) -0.0019(8)
C2 0.0386(10) 0.0355(12) 0.0368(10) -0.0084(8) 0.0076(8) -0.0104(9)
C3 0.0525(12) 0.0520(15) 0.0426(11) -0.0159(10) 0.0188(10) -0.0144(11)
C4 0.0620(14) 0.0448(14) 0.0406(11) -0.0200(10) 0.0134(10) -0.0141(11)
C5 0.0456(11) 0.0303(11) 0.0341(10) -0.0082(8) -0.0020(8) -0.0095(9)
C6 0.0328(9) 0.0210(10) 0.0275(9) 0.0016(7) -0.0037(7) -0.0028(7)
C7 0.0259(8) 0.0235(10) 0.0316(9) 0.0044(7) -0.0045(7) 0.0010(7)
C8 0.0284(9) 0.0291(11) 0.0461(11) 0.0072(9) -0.0044(8) -0.0027(8)
C9 0.0263(9) 0.0421(13) 0.0598(13) 0.0145(10) 0.0040(9) 0.0000(9)
C10 0.0313(10) 0.0486(14) 0.0505(12) 0.0100(10) 0.0119(9) 0.0092(10)
C11 0.0348(10) 0.0305(11) 0.0376(10) 0.0004(8) 0.0044(8) 0.0070(8)
C12 0.0255(8) 0.0234(10) 0.0308(9) 0.0033(7) 0.0007(7) 0.0034(7)
C13 0.0265(8) 0.0233(10) 0.0289(9) -0.0072(7) 0.0039(7) -0.0006(7)
C14 0.0305(9) 0.0230(10) 0.0292(9) 0.0021(7) 0.0022(7) -0.0008(8)
C15 0.0262(8) 0.0300(10) 0.0239(8) 0.0005(7) -0.0006(7) -0.0011(8)
C16 0.0220(8) 0.0258(10) 0.0275(8) -0.0015(7) 0.0041(7) 0.0020(7)
C17 0.0367(10) 0.0240(10) 0.0308(9) 0.0025(7) -0.0019(8) -0.0015(8)
C18 0.0380(10) 0.0295(11) 0.0276(9) -0.0007(8) -0.0062(7) -0.0018(8)
C19 0.0179(8) 0.0245(10) 0.0302(9) -0.0010(7) 0.0023(6) 0.0022(7)
C20 0.0282(9) 0.0293(11) 0.0304(9) 0.0002(8) 0.0051(7) -0.0048(8)
C21 0.0317(9) 0.0320(11) 0.0306(9) -0.0038(8) 0.0011(7) -0.0064(8)
C22 0.0244(8) 0.0234(10) 0.0387(10) -0.0031(8) -0.0046(7) -0.0024(7)
C23 0.0263(9) 0.0265(10) 0.0359(9) 0.0052(8) 0.0006(7) -0.0018(8)
C24 0.0280(9) 0.0272(10) 0.0280(8) 0.0004(7) 0.0012(7) 0.0000(8)
C25 0.0308(9) 0.0265(11) 0.0381(10) 0.0012(8) -0.0028(8) -0.0102(8)
C26 0.0303(9) 0.0265(11) 0.0484(11) -0.0066(9) -0.0001(8) -0.0029(8)
C27 0.0309(9) 0.0320(11) 0.0416(10) -0.0123(8) 0.0021(8) -0.0027(8)
C28 0.0254(9) 0.0266(11) 0.0371(10) -0.0048(8) 0.0038(7) -0.0074(8)
C29 0.0274(9) 0.0295(11) 0.0371(10) -0.0043(8) 0.0043(7) -0.0013(8)
C30 0.0339(10) 0.0328(11) 0.0353(10) -0.0075(8) 0.0056(8) -0.0061(8)
C31 0.0282(9) 0.0208(10) 0.0367(9) -0.0058(7) 0.0034(7) -0.0065(7)
C32 0.0295(9) 0.0347(12) 0.0400(10) -0.0086(8) 0.0074(8) -0.0025(8)
C33 0.0406(11) 0.0375(12) 0.0349(10) -0.0065(8) 0.0076(8) -0.0074(9)
C34 0.0343(10) 0.0263(11) 0.0384(10) -0.0014(8) -0.0005(8) -0.0079(8)
C35 0.0259(9) 0.0314(11) 0.0441(10) -0.0048(9) 0.0028(8) -0.0049(8)
C36 0.0288(9) 0.0324(11) 0.0366(10) -0.0051(8) 0.0066(8) -0.0058(8)
C37 0.0437(12) 0.0518(15) 0.0443(12) 0.0043(10) 0.0005(10) -0.0075(11)

loop_
_atom_type_symbol
_atom_type_description
_atom_type_scat_dispersion_real
_atom_type_scat_dispersion_imag
_atom_type_scat_source
C C 0.0181 0.0091 'International Tables Vol C Tables 4.2.6.8 and 6.1.1.4'
H H 0.0000 0.0000 'International Tables Vol C Tables 4.2.6.8 and 6.1.1.4'
N N 0.0311 0.0180 'International Tables Vol C Tables 4.2.6.8 and 6.1.1.4'
O O 0.0492 0.0322 'International Tables Vol C Tables 4.2.6.8 and 6.1.1.4'

loop_
_geom_angle_atom_site_label_1
_geom_angle_atom_site_label_2
_geom_angle_atom_site_label_3
_geom_angle
_geom_angle_site_symmetry_1
_geom_angle_site_symmetry_3
_geom_angle_publ_flag
C25 O1 C22 116.49(14) . . ?
C1 N1 C12 108.57(14) . . ?
C1 N1 C13 124.87(14) . . ?
C12 N1 C13 126.47(14) . . ?
N1 C1 C2 128.70(16) . . ?
N1 C1 C6 108.92(15) . . ?
C2 C1 C6 122.36(16) . . ?
C1 C2 H2 121.5 . . ?
C3 C2 C1 117.05(18) . . ?
C3 C2 H2 121.5 . . ?
C2 C3 H3 119.2 . . ?
C2 C3 C4 121.55(18) . . ?
C4 C3 H3 119.2 . . ?
C3 C4 H4 119.4 . . ?
C5 C4 C3 121.22(18) . . ?
C5 C4 H4 119.4 . . ?
C4 C5 H5 120.6 . . ?
C4 C5 C6 118.78(18) . . ?
C6 C5 H5 120.6 . . ?
C1 C6 C7 106.89(15) . . ?
C5 C6 C1 119.03(16) . . ?
C5 C6 C7 134.08(17) . . ?
C8 C7 C6 133.92(17) . . ?
C8 C7 C12 119.21(17) . . ?
C12 C7 C6 106.83(15) . . ?
C7 C8 H8 120.7 . . ?
C9 C8 C7 118.70(19) . . ?
C9 C8 H8 120.7 . . ?
C8 C9 H9 119.4 . . ?
C8 C9 C10 121.26(18) . . ?
C10 C9 H9 119.4 . . ?
C9 C10 H10 119.3 . . ?
C11 C10 C9 121.42(18) . . ?
C11 C10 H10 119.3 . . ?
C10 C11 H11 121.4 . . ?
C10 C11 C12 117.11(19) . . ?
C12 C11 H11 121.4 . . ?
N1 C12 C7 108.79(14) . . ?
C11 C12 N1 128.91(17) . . ?
C11 C12 C7 122.27(16) . . ?
C14 C13 N1 119.54(16) . . ?
C14 C13 C18 119.91(16) . . ?
C18 C13 N1 120.53(15) . . ?
C13 C14 H14 120.3 . . ?
C13 C14 C15 119.39(16) . . ?
C15 C14 H14 120.3 . . ?
C14 C15 H15 119.1 . . ?
C14 C15 C16 121.83(15) . . ?
C16 C15 H15 119.1 . . ?
C15 C16 C17 117.68(16) . . ?
C15 C16 C19 120.12(15) . . ?
C17 C16 C19 122.19(16) . . ?
C16 C17 H17 119.6 . . ?
C18 C17 C16 120.89(17) . . ?
C18 C17 H17 119.6 . . ?
C13 C18 H18 119.9 . . ?
C17 C18 C13 120.27(16) . . ?
C17 C18 H18 119.9 . . ?
C20 C19 C16 120.28(15) . . ?
C20 C19 C24 117.62(16) . . ?
C24 C19 C16 122.09(15) . . ?
C19 C20 H20 119.1 . . ?
C21 C20 C19 121.82(16) . . ?
C21 C20 H20 119.1 . . ?
C20 C21 H21 120.4 . . ?
C22 C21 C20 119.11(16) . . ?
C22 C21 H21 120.4 . . ?
C21 C22 O1 120.87(16) . . ?
C21 C22 C23 120.94(16) . . ?
C23 C22 O1 118.06(16) . . ?
C22 C23 H23 120.3 . . ?
C22 C23 C24 119.48(16) . . ?
C24 C23 H23 120.3 . . ?
C19 C24 H24 119.5 . . ?
C23 C24 C19 121.03(16) . . ?
C23 C24 H24 119.5 . . ?
C26 C25 O1 118.24(17) . . ?
C26 C25 C30 120.80(17) . . ?
C30 C25 O1 120.88(16) . . ?
C25 C26 H26 120.3 . . ?
C25 C26 C27 119.33(18) . . ?
C27 C26 H26 120.3 . . ?
C26 C27 H27 119.4 . . ?
C26 C27 C28 121.15(17) . . ?
C28 C27 H27 119.4 . . ?
C27 C28 C29 118.11(17) . . ?
C27 C28 C31 121.82(16) . . ?
C29 C28 C31 120.08(16) . . ?
C28 C29 H29 119.6 . . ?
C30 C29 C28 120.87(18) . . ?
C30 C29 H29 119.6 . . ?
C25 C30 C29 119.71(17) . . ?
C25 C30 H30 120.1 . . ?
C29 C30 H30 120.1 . . ?
C32 C31 C28 121.69(15) . . ?
C36 C31 C28 120.41(15) . . ?
C36 C31 C32 117.89(16) . . ?
C31 C32 H32 119.5 . . ?
C33 C32 C31 121.02(17) . . ?
C33 C32 H32 119.5 . . ?
C32 C33 H33 120.0 . . ?
C32 C33 C34 120.02(17) . . ?
C34 C33 H33 120.0 . . ?
C33 C34 C37 120.47(17) . . ?
C35 C34 C33 119.94(17) . . ?
C35 C34 C37 119.59(17) . . ?
C34 C35 H35 120.1 . . ?
C36 C35 C34 119.77(17) . . ?
C36 C35 H35 120.1 . . ?
C31 C36 H36 119.3 . . ?
C35 C36 C31 121.33(16) . . ?
C35 C36 H36 119.3 . . ?
N2 C37 C34 178.6(3) . . ?

loop_
_geom_bond_atom_site_label_1
_geom_bond_atom_site_label_2
_geom_bond_distance
_geom_bond_site_symmetry_2
_geom_bond_publ_flag
O1 C22 1.394(2) . ?
O1 C25 1.392(2) . ?
N1 C1 1.389(2) . ?
N1 C12 1.396(2) . ?
N1 C13 1.424(2) . ?
N2 C37 1.140(3) . ?
C1 C2 1.390(2) . ?
C1 C6 1.407(2) . ?
C2 H2 0.9500 . ?
C2 C3 1.383(3) . ?
C3 H3 0.9500 . ?
C3 C4 1.392(3) . ?
C4 H4 0.9500 . ?
C4 C5 1.378(3) . ?
C5 H5 0.9500 . ?
C5 C6 1.398(2) . ?
C6 C7 1.446(2) . ?
C7 C8 1.396(2) . ?
C7 C12 1.406(2) . ?
C8 H8 0.9500 . ?
C8 C9 1.376(3) . ?
C9 H9 0.9500 . ?
C9 C10 1.393(3) . ?
C10 H10 0.9500 . ?
C10 C11 1.383(3) . ?
C11 H11 0.9500 . ?
C11 C12 1.388(2) . ?
C13 C14 1.382(2) . ?
C13 C18 1.383(3) . ?
C14 H14 0.9500 . ?
C14 C15 1.383(2) . ?
C15 H15 0.9500 . ?
C15 C16 1.389(2) . ?
C16 C17 1.396(2) . ?
C16 C19 1.482(2) . ?
C17 H17 0.9500 . ?
C17 C18 1.380(3) . ?
C18 H18 0.9500 . ?
C19 C20 1.396(2) . ?
C19 C24 1.398(2) . ?
C20 H20 0.9500 . ?
C20 C21 1.380(2) . ?
C21 H21 0.9500 . ?
C21 C22 1.380(3) . ?
C22 C23 1.381(2) . ?
C23 H23 0.9500 . ?
C23 C24 1.388(2) . ?
C24 H24 0.9500 . ?
C25 C26 1.378(3) . ?
C25 C30 1.381(3) . ?
C26 H26 0.9500 . ?
C26 C27 1.389(3) . ?
C27 H27 0.9500 . ?
C27 C28 1.394(3) . ?
C28 C29 1.400(2) . ?
C28 C31 1.486(2) . ?
C29 H29 0.9500 . ?
C29 C30 1.382(3) . ?
C30 H30 0.9500 . ?
C31 C32 1.399(2) . ?
C31 C36 1.399(2) . ?
C32 H32 0.9500 . ?
C32 C33 1.377(3) . ?
C33 H33 0.9500 . ?
C33 C34 1.389(3) . ?
C34 C35 1.387(3) . ?
C34 C37 1.445(3) . ?
C35 H35 0.9500 . ?
C35 C36 1.378(3) . ?
C36 H36 0.9500 . ?

loop_
_geom_torsion_atom_site_label_1
_geom_torsion_atom_site_label_2
_geom_torsion_atom_site_label_3
_geom_torsion_atom_site_label_4
_geom_torsion
_geom_torsion_site_symmetry_1
_geom_torsion_site_symmetry_2
_geom_torsion_site_symmetry_3
_geom_torsion_site_symmetry_4
_geom_torsion_publ_flag
O1 C22 C23 C24 176.25(15) . . . . ?
O1 C25 C26 C27 176.41(16) . . . . ?
O1 C25 C30 C29 -175.37(16) . . . . ?
N1 C1 C2 C3 -179.30(19) . . . . ?
N1 C1 C6 C5 179.60(16) . . . . ?
N1 C1 C6 C7 -0.27(19) . . . . ?
N1 C13 C14 C15 -178.66(14) . . . . ?
N1 C13 C18 C17 179.18(16) . . . . ?
C1 N1 C12 C7 0.51(19) . . . . ?
C1 N1 C12 C11 178.46(18) . . . . ?
C1 N1 C13 C14 112.67(19) . . . . ?
C1 N1 C13 C18 -65.8(2) . . . . ?
C1 C2 C3 C4 0.3(3) . . . . ?
C1 C6 C7 C8 -177.01(19) . . . . ?
C1 C6 C7 C12 0.57(19) . . . . ?
C2 C1 C6 C5 0.9(3) . . . . ?
C2 C1 C6 C7 -178.98(17) . . . . ?
C2 C3 C4 C5 0.2(4) . . . . ?
C3 C4 C5 C6 -0.2(3) . . . . ?
C4 C5 C6 C1 -0.3(3) . . . . ?
C4 C5 C6 C7 179.5(2) . . . . ?
C5 C6 C7 C8 3.1(4) . . . . ?
C5 C6 C7 C12 -179.3(2) . . . . ?
C6 C1 C2 C3 -0.9(3) . . . . ?
C6 C7 C8 C9 176.97(19) . . . . ?
C6 C7 C12 N1 -0.67(19) . . . . ?
C6 C7 C12 C11 -178.78(16) . . . . ?
C7 C8 C9 C10 1.0(3) . . . . ?
C8 C7 C12 N1 177.34(15) . . . . ?
C8 C7 C12 C11 -0.8(3) . . . . ?
C8 C9 C10 C11 -0.6(3) . . . . ?
C9 C10 C11 C12 -0.5(3) . . . . ?
C10 C11 C12 N1 -176.49(18) . . . . ?
C10 C11 C12 C7 1.2(3) . . . . ?
C12 N1 C1 C2 178.46(19) . . . . ?
C12 N1 C1 C6 -0.1(2) . . . . ?
C12 N1 C13 C14 -71.1(2) . . . . ?
C12 N1 C13 C18 110.4(2) . . . . ?
C12 C7 C8 C9 -0.4(3) . . . . ?
C13 N1 C1 C2 -4.8(3) . . . . ?
C13 N1 C1 C6 176.65(15) . . . . ?
C13 N1 C12 C7 -176.21(16) . . . . ?
C13 N1 C12 C11 1.7(3) . . . . ?
C13 C14 C15 C16 -1.0(2) . . . . ?
C14 C13 C18 C17 0.7(3) . . . . ?
C14 C15 C16 C17 1.6(2) . . . . ?
C14 C15 C16 C19 -177.32(15) . . . . ?
C15 C16 C17 C18 -1.0(2) . . . . ?
C15 C16 C19 C20 27.9(2) . . . . ?
C15 C16 C19 C24 -150.90(16) . . . . ?
C16 C17 C18 C13 -0.1(3) . . . . ?
C16 C19 C20 C21 -178.28(16) . . . . ?
C16 C19 C24 C23 179.07(15) . . . . ?
C17 C16 C19 C20 -150.91(17) . . . . ?
C17 C16 C19 C24 30.2(2) . . . . ?
C18 C13 C14 C15 -0.1(2) . . . . ?
C19 C16 C17 C18 177.86(16) . . . . ?
C19 C20 C21 C22 -1.0(3) . . . . ?
C20 C19 C24 C23 0.2(2) . . . . ?
C20 C21 C22 O1 -175.35(16) . . . . ?
C20 C21 C22 C23 0.5(3) . . . . ?
C21 C22 C23 C24 0.3(3) . . . . ?
C22 O1 C25 C26 131.39(18) . . . . ?
C22 O1 C25 C30 -51.9(2) . . . . ?
C22 C23 C24 C19 -0.6(3) . . . . ?
C24 C19 C20 C21 0.6(3) . . . . ?
C25 O1 C22 C21 -40.8(2) . . . . ?
C25 O1 C22 C23 143.19(17) . . . . ?
C25 C26 C27 C28 -1.1(3) . . . . ?
C26 C25 C30 C29 1.3(3) . . . . ?
C26 C27 C28 C29 1.6(3) . . . . ?
C26 C27 C28 C31 -178.66(17) . . . . ?
C27 C28 C29 C30 -0.6(3) . . . . ?
C27 C28 C31 C32 -37.1(3) . . . . ?
C27 C28 C31 C36 143.92(19) . . . . ?
C28 C29 C30 C25 -0.8(3) . . . . ?
C28 C31 C32 C33 -177.12(18) . . . . ?
C28 C31 C36 C35 177.59(17) . . . . ?
C29 C28 C31 C32 142.61(18) . . . . ?
C29 C28 C31 C36 -36.3(3) . . . . ?
C30 C25 C26 C27 -0.3(3) . . . . ?
C31 C28 C29 C30 179.62(16) . . . . ?
C31 C32 C33 C34 -1.5(3) . . . . ?
C32 C31 C36 C35 -1.4(3) . . . . ?
C32 C33 C34 C35 0.6(3) . . . . ?
C32 C33 C34 C37 -179.2(2) . . . . ?
C33 C34 C35 C36 -0.1(3) . . . . ?
C34 C35 C36 C31 0.6(3) . . . . ?
C36 C31 C32 C33 1.8(3) . . . . ?
C37 C34 C35 C36 179.68(19) . . . . ?
